data_7114918
loop_
_publ_author_name
'Robinson, James J.'
'Buchanan, J. Grant'
'Kinsman, Richard G.'
'Mahon, Mary F.'
'Williams, Ian H.'
'Charlton, Michael H.'

_publ_section_title
;
 Evidence for \a-lactone intermediates in addition of aqueous bromine to
 disodium dimethyl-maleate and -fumarate
;
_journal_issue 5
_journal_name_full 'Chemical Communications'
_journal_page_first 485
_journal_paper_doi 10.1039/b100335f
_journal_year 2001
_chemical_formula_sum 'C6 H7 Br O4'
_chemical_formula_weight 223.03
_chemical_name_systematic
;
?
;
_space_group_IT_number 14
_symmetry_cell_setting monoclinic
_symmetry_space_group_name_Hall '-P 2ybc'
_symmetry_space_group_name_H-M 'P 1 21/c 1'
_atom_sites_solution_hydrogens geom
_atom_sites_solution_primary direct
_atom_sites_solution_secondary difmap
_audit_creation_method SHELXL-97
_cell_angle_alpha 90.00
_cell_angle_beta 92.812(4)
_cell_angle_gamma 90.00
_cell_formula_units_Z 4
_cell_length_a 10.4057(9)
_cell_length_b 6.4044(4)
_cell_length_c 12.0468(11)
_cell_measurement_reflns_used 25
_cell_measurement_temperature 170(2)
_cell_measurement_theta_max 18
_cell_measurement_theta_min 12
_cell_volume 801.86(11)
_computing_data_reduction 'Denzo and Scalepack (otwinowski & Minor, 1997'
_computing_molecular_graphics 'ORTEX (P.McArdle, 1995)'
_computing_publication_material 'SHELXL-97/2 (Sheldrick,1997)'
_computing_structure_refinement 'SHELXL-97 (Sheldrick, 1997)'
_computing_structure_solution 'SHELXS-97 (Sheldrick, 1990)'
_diffrn_ambient_temperature 170(2)
_diffrn_measured_fraction_theta_full 0.998
_diffrn_measured_fraction_theta_max 0.998
_diffrn_measurement_device_type '4-circle diffractometer'
_diffrn_measurement_method 'scintillation counter'
_diffrn_radiation_monochromator graphite
_diffrn_radiation_source 'fine-focus sealed tube'
_diffrn_radiation_type MoK\a
_diffrn_radiation_wavelength 0.71073
_diffrn_reflns_av_R_equivalents 0.0514
_diffrn_reflns_av_sigmaI/netI 0.0447
_diffrn_reflns_limit_h_max 13
_diffrn_reflns_limit_h_min -13
_diffrn_reflns_limit_k_max 7
_diffrn_reflns_limit_k_min -8
_diffrn_reflns_limit_l_max 15
_diffrn_reflns_limit_l_min -15
_diffrn_reflns_number 8001
_diffrn_reflns_theta_full 27.51
_diffrn_reflns_theta_max 27.51
_diffrn_reflns_theta_min 3.74
_exptl_absorpt_coefficient_mu 5.090
_exptl_absorpt_correction_type none
_exptl_crystal_colour Colourless
_exptl_crystal_density_diffrn 1.847
_exptl_crystal_density_method 'not measured'
_exptl_crystal_description needle
_exptl_crystal_F_000 440
_exptl_crystal_size_max 0.20
_exptl_crystal_size_mid 0.10
_exptl_crystal_size_min 0.10
_refine_diff_density_max 0.537
_refine_diff_density_min -0.666
_refine_diff_density_rms 0.097
_refine_ls_extinction_coef 0.0055(18)
_refine_ls_extinction_expression Fc^*^=kFc[1+0.001xFc^2^\l^3^/sin(2\q)]^-1/4^
_refine_ls_extinction_method SHELXL
_refine_ls_goodness_of_fit_ref 0.895
_refine_ls_hydrogen_treatment mixed
_refine_ls_matrix_type full
_refine_ls_number_parameters 107
_refine_ls_number_reflns 1842
_refine_ls_number_restraints 0
_refine_ls_restrained_S_all 0.895
_refine_ls_R_factor_all 0.0594
_refine_ls_R_factor_gt 0.0364
_refine_ls_shift/su_max 0.001
_refine_ls_shift/su_mean 0.000
_refine_ls_structure_factor_coef Fsqd
_refine_ls_weighting_details 'calc w=1/[\s^2^(Fo^2^)+(0.0837P)^2^+0.0000P] where P=(Fo^2^+2Fc^2^)/3'
_refine_ls_weighting_scheme calc
_refine_ls_wR_factor_gt 0.1021
_refine_ls_wR_factor_ref 0.1185
_reflns_number_gt 1328
_reflns_number_total 1842
_reflns_threshold_expression >2sigma(I)
_cod_data_source_file b100335f.txt
_cod_data_source_block (Compound_4)k00gb1
_cod_depositor_comments
;
The following automatic conversions were performed:
'_atom_site_symetry_multiplicity' tag replaced with
'_atom_site_symmetry_multiplicity'.

Automatic conversion script
Id: cif_correct_tags 1440 2010-10-19 06:21:57Z saulius 

The following automatic conversions were performed:

'_symmetry_cell_setting' value 'Monoclinic' changed to 'monoclinic'
according to
/usr/data/users/saulius/automatic-downloads/retrospective/RSC/lib/dictionaries/cif_core.dic
dictionary named 'cif_core.dic' version 2.4.2 from 2011-04-26.

Automatic conversion script
Id: cif_fix_values 2281 2013-09-26 08:29:07Z andrius 
;
_cod_original_sg_symbol_H-M P21/c
_cod_database_code 7114918

loop_
_symmetry_equiv_pos_as_xyz
'x, y, z'
'-x, y+1/2, -z+1/2'
'-x, -y, -z'
'x, -y-1/2, z-1/2'

loop_
_atom_site_label
_atom_site_type_symbol
_atom_site_fract_x
_atom_site_fract_y
_atom_site_fract_z
_atom_site_U_iso_or_equiv
_atom_site_adp_type
_atom_site_occupancy
_atom_site_symmetry_multiplicity
_atom_site_calc_flag
_atom_site_refinement_flags
Br1 Br 0.89130(3) 0.00171(4) 0.88052(3) 0.0473(2) Uani 1 1 d .
O1 O 0.78026(18) -0.3379(3) 0.67348(16) 0.0375(5) Uani 1 1 d .
O2 O 0.7371(3) -0.4790(3) 0.8425(2) 0.0518(7) Uani 1 1 d .
O3 O 0.6333(2) 0.1399(3) 0.57498(19) 0.0379(5) Uani 1 1 d .
H3 H 0.569(3) 0.159(4) 0.534(2) 0.029(8) Uiso 1 1 d .
O4 O 0.57535(18) -0.1966(3) 0.55755(16) 0.0334(5) Uani 1 1 d .
C1 C 0.7519(3) -0.3343(4) 0.7824(2) 0.0356(7) Uani 1 1 d .
C2 C 0.7442(2) -0.0971(4) 0.7895(2) 0.0293(6) Uani 1 1 d .
C3 C 0.7692(3) -0.1085(4) 0.6624(2) 0.0303(6) Uani 1 1 d .
C4 C 0.6219(3) 0.0016(3) 0.8285(3) 0.0353(7) Uani 1 1 d .
H4A H 0.5477 -0.0534 0.7845 0.053 Uiso 1 1 calc R
H4B H 0.6262 0.1533 0.8191 0.053 Uiso 1 1 calc R
H4C H 0.6127 -0.0315 0.9072 0.053 Uiso 1 1 calc R
C5 C 0.8873(3) -0.0100(4) 0.6168(3) 0.0449(9) Uani 1 1 d .
H5A H 0.9643 -0.0635 0.6574 0.067 Uiso 1 1 calc R
H5B H 0.8830 0.1419 0.6257 0.067 Uiso 1 1 calc R
H5C H 0.8912 -0.0445 0.5378 0.067 Uiso 1 1 calc R
C6 C 0.6487(3) -0.0601(5) 0.5920(2) 0.0300(6) Uani 1 1 d .

loop_
_atom_site_aniso_label
_atom_site_aniso_U_11
_atom_site_aniso_U_22
_atom_site_aniso_U_33
_atom_site_aniso_U_23
_atom_site_aniso_U_13
_atom_site_aniso_U_12
Br1 0.0532(3) 0.0410(3) 0.0451(3) -0.00293(11) -0.02377(19) -0.00210(12)
O1 0.0442(12) 0.0316(10) 0.0362(11) -0.0043(8) -0.0033(9) 0.0086(8)
O2 0.077(2) 0.0270(12) 0.0509(16) 0.0086(9) 0.0000(14) 0.0019(9)
O3 0.0433(13) 0.0303(11) 0.0387(12) 0.0027(9) -0.0125(10) -0.0012(9)
O4 0.0354(11) 0.0320(10) 0.0320(10) 0.0033(8) -0.0059(9) -0.0058(8)
C1 0.0398(17) 0.0292(15) 0.0369(16) -0.0015(12) -0.0065(12) 0.0028(11)
C2 0.0350(16) 0.0265(14) 0.0260(14) 0.0003(11) -0.0038(11) 0.0000(11)
C3 0.0339(16) 0.0258(14) 0.0310(15) 0.0005(10) -0.0003(12) 0.0004(11)
C4 0.0438(19) 0.0319(16) 0.0304(15) 0.0018(10) 0.0040(15) 0.0030(11)
C5 0.0320(18) 0.062(2) 0.041(2) 0.0065(13) 0.0050(15) -0.0038(12)
C6 0.0311(15) 0.0345(14) 0.0248(14) 0.0014(12) 0.0057(12) 0.0011(13)

loop_
_atom_type_symbol
_atom_type_description
_atom_type_scat_dispersion_real
_atom_type_scat_dispersion_imag
_atom_type_scat_source
C C 0.0033 0.0016 'International Tables Vol C Tables 4.2.6.8 and 6.1.1.4'
H H 0.0000 0.0000 'International Tables Vol C Tables 4.2.6.8 and 6.1.1.4'
O O 0.0106 0.0060 'International Tables Vol C Tables 4.2.6.8 and 6.1.1.4'
Br Br -0.2901 2.4595 'International Tables Vol C Tables 4.2.6.8 and 6.1.1.4'

loop_
_geom_angle_atom_site_label_1
_geom_angle_atom_site_label_2
_geom_angle_atom_site_label_3
_geom_angle
C1 O1 C3 92.89(18)
O2 C1 O1 127.9(3)
O2 C1 C2 137.2(3)
O1 C1 C2 94.9(2)
C4 C2 C1 118.7(2)
C4 C2 C3 120.3(2)
C1 C2 C3 83.52(19)
C4 C2 Br1 109.83(19)
C1 C2 Br1 108.30(17)
C3 C2 Br1 113.73(17)
O1 C3 C5 112.8(2)
O1 C3 C6 108.2(2)
C5 C3 C6 112.2(2)
O1 C3 C2 88.53(18)
C5 C3 C2 120.9(2)
C6 C3 C2 111.5(2)
O4 C6 O3 125.4(3)
O4 C6 C3 122.2(3)
O3 C6 C3 112.4(3)

loop_
_geom_bond_atom_site_label_1
_geom_bond_atom_site_label_2
_geom_bond_distance
Br1 C2 1.944(3)
O1 C1 1.359(3)
O1 C3 1.479(3)
O2 C1 1.191(3)
O3 C6 1.306(4)
O4 C6 1.219(4)
C1 C2 1.524(4)
C2 C4 1.516(4)
C2 C3 1.567(3)
C3 C5 1.508(4)
C3 C6 1.512(4)
